data_7713660
loop_
_publ_author_name
'Wang, Jin-Hua'
'Javed, Mohammad Khurram'
'Li, Jia-Xin'
'Zhang, Yi-Quan'
'Li, Zhaoyang'
'Yamashita, Masahiro'

_publ_section_title
;
 Ferromagnetically coupled single-chain magnets exhibiting a magnetic
 hysteresis of 0.42 Tesla in cyano-bridged FeIII2MII (M = Ni, Fe)
 coordination polymers
;
_journal_name_full 'Dalton Transactions'
_journal_paper_doi 10.1039/D3DT01043K
_journal_year 2023
_chemical_formula_moiety 'C48 H56 B2 Fe3 N22 O2, 4[H2O]'
_chemical_formula_sum 'C48 H64 B2 Fe3 N22 O6'
_chemical_formula_weight 1234.38
_space_group_crystal_system orthorhombic
_space_group_IT_number 72
_space_group_name_Hall '-I 2 2c'
_space_group_name_H-M_alt 'I b a m'
_atom_sites_solution_hydrogens mixed
_atom_sites_solution_primary iterative
_audit_creation_date 2023-07-25
_audit_creation_method
;
Olex2 1.5
(compiled 2023.03.06 svn.rbb2c1857 for OlexSys, GUI svn.r6748)
;
_audit_update_record
;
2023-07-27 deposited with the CCDC.	2023-08-07 downloaded from the CCDC.
;
_cell_angle_alpha 90
_cell_angle_beta 90
_cell_angle_gamma 90
_cell_formula_units_Z 4
_cell_length_a 15.4590(8)
_cell_length_b 26.826(2)
_cell_length_c 14.0720(7)
_cell_measurement_reflns_used 6031
_cell_measurement_temperature 300.0(3)
_cell_measurement_theta_max 73.2590
_cell_measurement_theta_min 3.2080
_cell_volume 5835.7(6)
_computing_cell_refinement 'CrysAlisPro 1.171.39.33c (Rigaku OD, 2017)'
_computing_data_collection 'CrysAlisPro 1.171.39.33c (Rigaku OD, 2017)'
_computing_data_reduction 'CrysAlisPro 1.171.39.33c (Rigaku OD, 2017)'
_computing_molecular_graphics 'Olex2 1.5 (Dolomanov et al., 2009)'
_computing_publication_material 'Olex2 1.5 (Dolomanov et al., 2009)'
_computing_structure_refinement 'SHELXL 2018/3 (Sheldrick, 2015)'
_computing_structure_solution 'olex2.solve 1.5 (Bourhis et al., 2015)'
_diffrn_ambient_environment air
_diffrn_ambient_temperature 300.0(3)
_diffrn_detector 'CCD plate'
_diffrn_measured_fraction_theta_full 0.996
_diffrn_measured_fraction_theta_max 0.969
_diffrn_measurement_details
;
List of Runs (angles in degrees, time in seconds):

  # Type    Start    End  Width  t~exp~   \w     \q     \k     \f   Frames
#--------------------------------------------------------------------------
  1  \w    -37.00  37.00   0.50    5.00    --    0.00 -57.00  90.00  148
  2  \w    -87.00 -44.00   0.50    5.00    --    0.00 -57.00  90.00   86
  3  \w     18.00  43.00   0.50    5.00    --    0.00  57.00-120.00   50
  4  \w     17.00  69.00   0.50   45.00    --   98.20 -61.00-180.00  104
  5  \w     76.00 135.00   0.50   45.00    --   98.20 -61.00-180.00  118
  6  \w     36.00 134.00   0.50   45.00    --   98.20 -82.00-180.00  196
  7  \w    138.00 188.00   0.50   45.00    --   98.20 -15.00 -60.00  100
  8  \w     64.00  89.00   0.50   45.00    --   98.20  61.00-180.00   50
  9  \w      9.00  76.00   0.50   45.00    --   98.20 -15.00 -60.00  134
;
_diffrn_measurement_device 'four-circle diffractometer'
_diffrn_measurement_device_type 'XtaLAB AFC12 (RINC): Kappa single'
_diffrn_measurement_method '\w scans'
_diffrn_orient_matrix_type 'CrysAlisPro convention (1999,Acta A55,543-557)'
_diffrn_orient_matrix_UB_11 0.0056672000
_diffrn_orient_matrix_UB_12 0.0486303000
_diffrn_orient_matrix_UB_13 -0.0501048000
_diffrn_orient_matrix_UB_21 0.0143436000
_diffrn_orient_matrix_UB_22 -0.0865061000
_diffrn_orient_matrix_UB_23 -0.0274251000
_diffrn_orient_matrix_UB_31 -0.1083520000
_diffrn_orient_matrix_UB_32 -0.0090014000
_diffrn_orient_matrix_UB_33 -0.0061532000
_diffrn_radiation_monochromator mirror
_diffrn_radiation_probe x-ray
_diffrn_radiation_type 'Cu K\a'
_diffrn_radiation_wavelength 1.54178
_diffrn_reflns_av_R_equivalents 0.0276
_diffrn_reflns_av_unetI/netI 0.0265
_diffrn_reflns_Laue_measured_fraction_full 0.996
_diffrn_reflns_Laue_measured_fraction_max 0.969
_diffrn_reflns_limit_h_max 18
_diffrn_reflns_limit_h_min -19
_diffrn_reflns_limit_k_max 29
_diffrn_reflns_limit_k_min -32
_diffrn_reflns_limit_l_max 14
_diffrn_reflns_limit_l_min -16
_diffrn_reflns_number 8809
_diffrn_reflns_point_group_measured_fraction_full 0.996
_diffrn_reflns_point_group_measured_fraction_max 0.969
_diffrn_reflns_theta_full 67.679
_diffrn_reflns_theta_max 73.467
_diffrn_reflns_theta_min 3.295
_diffrn_source 'Rotating-anode X-ray tube (dual wavelength)'
_diffrn_source_type 'Rigaku (Cu) X-ray DW Source'
_exptl_absorpt_coefficient_mu 6.448
_exptl_absorpt_correction_T_max 1.00000
_exptl_absorpt_correction_T_min 0.44811
_exptl_absorpt_correction_type multi-scan
_exptl_absorpt_process_details
;
CrysAlisPro 1.171.39.33c (Rigaku Oxford Diffraction, 2017)
Empirical absorption correction using spherical harmonics,
 implemented in SCALE3 ABSPACK scaling algorithm.
;
_exptl_crystal_colour red
_exptl_crystal_colour_primary red
_exptl_crystal_density_diffrn 1.405
_exptl_crystal_description block
_exptl_crystal_F_000 2568
_exptl_crystal_size_max 0.18
_exptl_crystal_size_mid 0.12
_exptl_crystal_size_min 0.11
_refine_diff_density_max 0.878
_refine_diff_density_min -0.813
_refine_diff_density_rms 0.100
_refine_ls_extinction_method none
_refine_ls_goodness_of_fit_ref 1.058
_refine_ls_hydrogen_treatment mixed
_refine_ls_matrix_type full
_refine_ls_number_parameters 90
_refine_ls_number_reflns 2980
_refine_ls_number_restraints 128
_refine_ls_restrained_S_all 1.126
_refine_ls_R_factor_all 0.0717
_refine_ls_R_factor_gt 0.0687
_refine_ls_shift/su_max 0.003
_refine_ls_shift/su_mean 0.000
_refine_ls_structure_factor_coef Fsqd
_refine_ls_weighting_details 'w=1/[\s^2^(Fo^2^)+(0.1480P)^2^+9.8594P] where P=(Fo^2^+2Fc^2^)/3'
_refine_ls_weighting_scheme calc
_refine_ls_wR_factor_gt 0.2039
_refine_ls_wR_factor_ref 0.2082
_reflns_Friedel_coverage 0.000
_reflns_number_gt 2760
_reflns_number_total 2980
_reflns_threshold_expression 'I > 2\s(I)'
_cod_data_source_file d3dt01043k2.cif
_cod_data_source_block 2
_cod_original_cell_volume 5835.8(6)
_cod_database_code 7713660
_shelx_shelxl_version_number 2018/3
_shelx_space_group_comment
;
The symmetry employed for this shelxl refinement is uniquely defined
by the following loop, which should always be used as a source of
symmetry information in preference to the above space-group names.
They are only intended as comments.
;
_shelx_estimated_absorpt_t_max 0.537
_shelx_estimated_absorpt_t_min 0.390
_reflns_odcompleteness_completeness 99.50
_reflns_odcompleteness_iscentric 1
_reflns_odcompleteness_theta 66.97
_olex2_refinement_description
;
1. Fixed Uiso
 At 1.2 times of:
  All C(H) groups
 At 1.5 times of:
  All C(H,H,H) groups, All O(H) groups
2. Restrained distances
 C15-C18
 1.5 with sigma of 0.01
 N8-O1
 1.38 with sigma of 0.01
 C18-N8
 1.32 with sigma of 0.01
 C15-N8
 2.444 with sigma of 0.04
 C18-O1
 2.205 with sigma of 0.04
 C18-C14 \\sim C18-C16
 with sigma of 0.02
3. Restrained planarity
 N7, N8, C13, C14, C15, C16, C17, C18
 with sigma of 0.1
4. Uiso/Uaniso restraints and constraints
O1 \\sim N7 \\sim N8 \\sim C13 \\sim C14 \\sim C15 \\sim C16 \\sim C17 \\sim
C18: within 2A with sigma of 0.005 and sigma for terminal atoms of 0.001 within
2A
5. Rigid body (RIGU) restrains
 Fe1, O1, N7, N8, C13, C14, C15, C16, C17, C18
 with sigma for 1-2 distances of 0.004 and sigma for 1-3 distances of 0.004
6. Others
 Fixed Sof: H8A(0.5) H8B(0.5) H8C(0.5) H12A(0.5) H12B(0.5) H12C(0.5) O1(0.5)
 H1A(0.5) N7(0.5) C13(0.5) H13(0.5) C14(0.5) H14(0.5) C15(0.5) C16(0.5)
 H16(0.5) C17(0.5) H17(0.5) N8(0.5) C18(0.5) H18(0.5)
 Fixed U11: Fe1(0.03691) Fe2(0.03739) N1(0.04574) N2(0.03752) N3(0.0519)
 N4(0.05635) N5(0.05356) N6(0.0437) C1(0.03762) C2(0.0476) C3(0.07504)
 C4(0.05315) C5(0.07048) C6(0.05858) C7(0.09487) C8(0.04546) C9(0.04374)
 C10(0.04997) C11(0.05423) C12(0.07943) B1(0.06397) N7(0.03588) C13(0.05561)
 C14(0.05483) C15(0.05932) C16(0.04757) C17(0.0468)
 Fixed U12: Fe1(0) Fe2(0.00179) N1(0.00297) N2(-0.00384) N3(0.00662)
 N4(0.00381) N5(-0.00486) N6(-0.00344) C1(0.00017) C2(-0.00101) C3(0.0117)
 C4(0.01267) C5(0.01503) C6(0.01258) C7(0.00762) C8(0.00611) C9(-0.00067) C10(-
 0.0083) C11(-0.01001) C12(-0.01931) B1(0.00282) N7(0) C13(-0.00037)
 C14(0.00665) C15(-0.00051) C16(0.00224) C17(-0.00285)
 Fixed U13: Fe1(0) Fe2(0) N1(0.00053) N2(0) N3(-0.00395) N4(0.00263) N5(0)
 N6(0) C1(-0.00152) C2(0) C3(-0.01938) C4(-0.00408) C5(-0.00256) C6(0.00443)
 C7(0.00635) C8(0) C9(0) C10(0) C11(0) C12(0) B1(0) N7(0) C13(-0.01001) C14(-
 0.00944) C15(-0.00254) C16(0.0041) C17(0.0054)
 Fixed U22: Fe1(0.02428) Fe2(0.02498) N1(0.03281) N2(0.04691) N3(0.03408)
 N4(0.03282) N5(0.03025) N6(0.03064) C1(0.03194) C2(0.04515) C3(0.0648)
 C4(0.05203) C5(0.05826) C6(0.04685) C7(0.04676) C8(0.05039) C9(0.04442)
 C10(0.05136) C11(0.0441) C12(0.0467) B1(0.04204) N7(0.0345) C13(0.0498)
 C14(0.08134) C15(0.06137) C16(0.07745) C17(0.05198)
 Fixed U23: Fe1(0) Fe2(0) N1(-0.0043) N2(0) N3(0.00481) N4(0.00844) N5(0)
 N6(0) C1(0.00161) C2(0) C3(-0.00748) C4(0.0052) C5(0.01657) C6(0.01936)
 C7(0.02816) C8(0) C9(0) C10(0) C11(0) C12(0) B1(0) N7(0.00019) C13(-0.00491)
 C14(-0.0008) C15(-0.00449) C16(-0.00637) C17(-0.00741)
 Fixed U33: Fe1(0.02547) Fe2(0.02696) N1(0.03234) N2(0.05598) N3(0.0383)
 N4(0.04543) N5(0.0469) N6(0.03891) C1(0.02962) C2(0.04473) C3(0.04608)
 C4(0.0357) C5(0.05197) C6(0.05777) C7(0.09469) C8(0.06563) C9(0.0386)
 C10(0.04765) C11(0.04918) C12(0.11643) B1(0.06144) N7(0.05901) C13(0.06714)
 C14(0.08133) C15(0.08965) C16(0.0859) C17(0.06664)
7.a Aromatic/amide H refined with riding coordinates:
 C5(H5), C10(H10), C13(H13), C14(H14), C16(H16), C17(H17), C18(H18)
7.b Fitted hexagon refined as free rotating group:
 N7(C13,C14,C15,C16,C17)
7.c Tetrahedral OH refined with riding coordinates:
 O1(H1A)
7.d Idealised Me refined as rotating group:
 C3(H3A,H3B,H3C), C7(H7A,H7B,H7C), C8(H8A,H8B,H8C), C12(H12A,H12B,H12C)
;
_smtbx_masks_void_probe_radius 1.2
_smtbx_masks_void_truncation_radius 1.2
_olex2_submission_special_instructions 'No special instructions were received'
_oxdiff_exptl_absorpt_empirical_details
;
Empirical correction (ABSPACK) includes:
- Absorption correction using spherical harmonics
- Frame scaling
;
_oxdiff_exptl_absorpt_empirical_full_max 2.199
_oxdiff_exptl_absorpt_empirical_full_min 0.472

loop_
_space_group_symop_operation_xyz
'x, y, z'
'-x, -y, z'
'-x+1/2, y+1/2, -z'
'x+1/2, -y+1/2, -z'
'x+1/2, y+1/2, z+1/2'
'-x+1/2, -y+1/2, z+1/2'
'-x+1, y+1, -z+1/2'
'x+1, -y+1, -z+1/2'
'-x, -y, -z'
'x, y, -z'
'x-1/2, -y-1/2, z'
'-x-1/2, y-1/2, z'
'-x+1/2, -y+1/2, -z+1/2'
'x+1/2, y+1/2, -z+1/2'
'x, -y, z+1/2'
'-x, y, z+1/2'

loop_
_atom_site_label
_atom_site_type_symbol
_atom_site_fract_x
_atom_site_fract_y
_atom_site_fract_z
_atom_site_U_iso_or_equiv
_atom_site_adp_type
_atom_site_occupancy
_atom_site_site_symmetry_order
_atom_site_calc_flag
_atom_site_refinement_flags_posn
_atom_site_refinement_flags_adp
_atom_site_refinement_flags_occupancy
_atom_site_disorder_assembly
_atom_site_disorder_group
Fe1 Fe 0.500000 0.500000 0.250000 0.029 Uani 1 4 d S T P . .
Fe2 Fe 0.45103(4) 0.63994(2) 0.500000 0.030 Uani 1 2 d S T P . .
N1 N 0.49783(18) 0.55778(10) 0.3575(2) 0.037 Uani 1 1 d . . . . .
N2 N 0.2705(3) 0.59306(17) 0.500000 0.047 Uani 1 2 d S T P . .
N3 N 0.4135(2) 0.68830(11) 0.3984(2) 0.041 Uani 1 1 d . . . . .
N4 N 0.4323(2) 0.73749(11) 0.4119(2) 0.045 Uani 1 1 d . . . . .
N5 N 0.5698(3) 0.72337(15) 0.500000 0.044 Uani 1 2 d S T P . .
N6 N 0.5674(3) 0.67211(15) 0.500000 0.038 Uani 1 2 d S T P . .
C1 C 0.4830(2) 0.58982(12) 0.4085(2) 0.033 Uani 1 1 d . . . . .
C2 C 0.3362(3) 0.6101(2) 0.500000 0.046 Uani 1 2 d S T P . .
C3 C 0.3387(3) 0.63735(17) 0.2733(3) 0.062 Uani 1 1 d . . . . .
H3A H 0.386805 0.615960 0.259250 0.093 Uiso 1 1 calc R U . . .
H3B H 0.307518 0.644394 0.215824 0.093 Uiso 1 1 calc R U . . .
H3C H 0.300960 0.621101 0.317741 0.093 Uiso 1 1 calc R U . . .
C4 C 0.3709(3) 0.68486(15) 0.3152(3) 0.047 Uani 1 1 d . . . . .
C5 C 0.3625(3) 0.73193(17) 0.2765(3) 0.060 Uani 1 1 d . . . . .
H5 H 0.335890 0.739918 0.219215 0.072 Uiso 1 1 calc R U . . .
C6 C 0.4006(3) 0.76456(15) 0.3383(3) 0.054 Uani 1 1 d . . . . .
C7 C 0.4092(4) 0.82045(18) 0.3352(5) 0.079 Uani 1 1 d . . . . .
H7A H 0.372109 0.835065 0.382234 0.118 Uiso 1 1 calc R U . . .
H7B H 0.392911 0.832299 0.273327 0.118 Uiso 1 1 calc R U . . .
H7C H 0.468113 0.829614 0.347889 0.118 Uiso 1 1 calc R U . . .
C8 C 0.6762(4) 0.6035(2) 0.500000 0.054 Uani 1 2 d S T P . .
H8A H 0.636649 0.584451 0.538097 0.081 Uiso 0.5 1 calc R U P A -1
H8B H 0.733458 0.600617 0.525831 0.081 Uiso 0.5 1 calc R U P A -1
H8C H 0.675765 0.590983 0.436072 0.081 Uiso 0.5 1 calc R U P A -1
C9 C 0.6495(3) 0.6567(2) 0.500000 0.042 Uani 1 2 d S T P . .
C10 C 0.7043(4) 0.6979(2) 0.500000 0.050 Uani 1 2 d S T P . .
H10 H 0.764463 0.697547 0.500000 0.060 Uiso 1 2 calc R U P . .
C11 C 0.6526(4) 0.7387(2) 0.500000 0.049 Uani 1 2 d S T P . .
C12 C 0.6783(6) 0.7926(3) 0.500000 0.081 Uani 1 2 d S T P . .
H12A H 0.649371 0.809532 0.550986 0.121 Uiso 0.5 1 calc R U P B -1
H12B H 0.662237 0.807491 0.440551 0.121 Uiso 0.5 1 calc R U P B -1
H12C H 0.739740 0.795196 0.508463 0.121 Uiso 0.5 1 calc R U P B -1
B1 B 0.4845(5) 0.7530(3) 0.500000 0.056 Uani 1 2 d S T P . .
H1 H 0.496(6) 0.796(3) 0.500000 0.09(3) Uiso 1 2 d S . P . .
O1 O -0.0464(5) 0.5587(5) 0.3115(10) 0.127(2) Uani 0.5 1 d D U P C -1
H1A H -0.069606 0.531246 0.312240 0.190 Uiso 0.5 1 calc R U P C -1
N7 N 0.35793(19) 0.4982(3) 0.2461(6) 0.043 Uani 0.5 1 d G TU P C -1
C13 C 0.3165(3) 0.5021(3) 0.1587(5) 0.058 Uani 0.5 1 d G U P C -1
H13 H 0.346893 0.495946 0.102926 0.069 Uiso 0.5 1 calc R U P C -1
C14 C 0.2296(4) 0.5152(2) 0.1548(4) 0.073 Uani 0.5 1 d DG U P C -1
H14 H 0.201835 0.517844 0.096323 0.087 Uiso 0.5 1 calc R U P C -1
C15 C 0.1841(2) 0.5245(2) 0.2381(5) 0.070 Uani 0.5 1 d DG U P C -1
C16 C 0.2256(3) 0.5206(2) 0.3255(4) 0.070 Uani 0.5 1 d DG U P C -1
H16 H 0.195146 0.526779 0.381276 0.084 Uiso 0.5 1 calc R U P C -1
C17 C 0.3125(3) 0.5075(3) 0.3294(5) 0.055 Uani 0.5 1 d G U P C -1
H17 H 0.340205 0.504880 0.387881 0.066 Uiso 0.5 1 calc R U P C -1
N8 N 0.0417(6) 0.5530(5) 0.3105(10) 0.126(2) Uani 0.5 1 d D U P C -1
C18 C 0.0918(5) 0.5416(4) 0.2369(9) 0.099(2) Uani 0.5 1 d D U P C -1
H18 H 0.066433 0.544502 0.177223 0.119 Uiso 0.5 1 calc R U P C -1

loop_
_atom_site_aniso_label
_atom_site_aniso_U_11
_atom_site_aniso_U_22
_atom_site_aniso_U_33
_atom_site_aniso_U_23
_atom_site_aniso_U_13
_atom_site_aniso_U_12
Fe1 0.037 0.024 0.025 0.000 0.000 0.000
Fe2 0.037 0.025 0.027 0.000 0.000 0.002
N1 0.046 0.033 0.032 0.000 0.001 0.003
N2 0.038 0.047 0.056 0.000 0.000 0.000
N3 0.052 0.034 0.038 0.005 0.000 0.007
N4 0.056 0.033 0.045 0.008 0.003 0.004
N5 0.054 0.030 0.047 0.000 0.000 0.000
N6 0.044 0.031 0.039 0.000 0.000 0.000
C1 0.038 0.032 0.030 0.002 0.000 0.000
C2 0.048 0.045 0.045 0.000 0.000 0.000
C3 0.075 0.065 0.046 0.000 0.000 0.012
C4 0.053 0.052 0.036 0.005 0.000 0.013
C5 0.070 0.058 0.052 0.017 0.000 0.015
C6 0.059 0.047 0.058 0.019 0.004 0.013
C7 0.095 0.047 0.095 0.028 0.006 0.008
C8 0.045 0.050 0.066 0.000 0.000 0.006
C9 0.044 0.044 0.039 0.000 0.000 0.000
C10 0.050 0.051 0.048 0.000 0.000 0.000
C11 0.054 0.044 0.049 0.000 0.000 0.000
C12 0.079 0.047 0.116 0.000 0.000 0.000
B1 0.064 0.042 0.061 0.000 0.000 0.003
O1 0.084(3) 0.132(5) 0.165(5) -0.014(5) -0.016(4) 0.000(4)
N7 0.036 0.034 0.059 0.000 0.000 0.000
C13 0.056 0.050 0.067 0.000 0.000 0.000
C14 0.055 0.081 0.081 0.000 0.000 0.007
C15 0.059 0.061 0.090 0.000 0.000 0.000
C16 0.048 0.077 0.086 0.000 0.004 0.002
C17 0.047 0.052 0.067 0.000 0.005 0.000
N8 0.083(3) 0.131(5) 0.164(5) -0.013(5) -0.015(4) -0.001(4)
C18 0.068(3) 0.099(4) 0.131(4) -0.004(4) -0.013(3) 0.005(3)

loop_
_atom_type_symbol
_atom_type_description
_atom_type_scat_dispersion_real
_atom_type_scat_dispersion_imag
_atom_type_scat_source
C C 0.0181 0.0091 'International Tables Vol C Tables 4.2.6.8 and 6.1.1.4'
H H 0.0000 0.0000 'International Tables Vol C Tables 4.2.6.8 and 6.1.1.4'
B B 0.0090 0.0039 'International Tables Vol C Tables 4.2.6.8 and 6.1.1.4'
Fe Fe -1.1336 3.1974 'International Tables Vol C Tables 4.2.6.8 and 6.1.1.4'
N N 0.0311 0.0180 'International Tables Vol C Tables 4.2.6.8 and 6.1.1.4'
O O 0.0492 0.0322 'International Tables Vol C Tables 4.2.6.8 and 6.1.1.4'

loop_
_geom_angle_atom_site_label_1
_geom_angle_atom_site_label_2
_geom_angle_atom_site_label_3
_geom_angle
_geom_angle_site_symmetry_1
_geom_angle_site_symmetry_3
_geom_angle_publ_flag
N1 Fe1 N1 91.40(15) 8_455 7_545 y
N1 Fe1 N1 91.41(15) 2_665 . y
N1 Fe1 N1 178.23(15) 8_455 . y
N1 Fe1 N1 88.62(15) 8_455 2_665 y
N1 Fe1 N1 178.23(15) 7_545 2_665 y
N1 Fe1 N1 88.62(15) 7_545 . y
N1 Fe1 N7 87.2(2) 8_455 . y
N1 Fe1 N7 91.0(2) . . y
N1 Fe1 N7 90.8(2) 7_545 . y
N1 Fe1 N7 91.0(2) 2_665 . y
N3 Fe2 N3 90.36(17) 10_556 . y
N6 Fe2 N3 88.90(12) . . y
N6 Fe2 N3 88.90(12) . 10_556 y
C1 Fe2 N3 92.79(13) . . y
C1 Fe2 N3 175.71(13) . 10_556 y
C1 Fe2 N3 92.79(13) 10_556 10_556 y
C1 Fe2 N3 175.71(13) 10_556 . y
C1 Fe2 N6 94.06(13) 10_556 . y
C1 Fe2 N6 94.06(13) . . y
C1 Fe2 C1 83.91(18) . 10_556 y
C1 Fe2 C2 86.93(15) . . y
C1 Fe2 C2 86.93(15) 10_556 . y
C2 Fe2 N3 90.15(15) . 10_556 y
C2 Fe2 N3 90.16(15) . . y
C2 Fe2 N6 178.7(2) . . y
C1 N1 Fe1 168.4(3) . . ?
N4 N3 Fe2 117.5(2) . . ?
C4 N3 Fe2 135.5(3) . . ?
C4 N3 N4 107.0(3) . . ?
N3 N4 B1 119.1(4) . . ?
C6 N4 N3 109.5(3) . . ?
C6 N4 B1 131.4(4) . . ?
N6 N5 B1 119.5(5) . . ?
C11 N5 N6 109.4(4) . . ?
C11 N5 B1 131.1(5) . . ?
N5 N6 Fe2 117.2(3) . . ?
C9 N6 Fe2 136.3(4) . . ?
C9 N6 N5 106.5(4) . . ?
N1 C1 Fe2 175.0(3) . . ?
N2 C2 Fe2 179.9(5) . . ?
H3A C3 H3B 109.5 . . ?
H3A C3 H3C 109.5 . . ?
H3B C3 H3C 109.5 . . ?
C4 C3 H3A 109.5 . . ?
C4 C3 H3B 109.5 . . ?
C4 C3 H3C 109.5 . . ?
N3 C4 C3 124.5(3) . . ?
N3 C4 C5 109.1(4) . . ?
C5 C4 C3 126.4(4) . . ?
C4 C5 H5 126.5 . . ?
C6 C5 C4 107.0(4) . . ?
C6 C5 H5 126.5 . . ?
N4 C6 C5 107.4(4) . . ?
N4 C6 C7 121.6(4) . . ?
C5 C6 C7 131.0(4) . . ?
C6 C7 H7A 109.5 . . ?
C6 C7 H7B 109.5 . . ?
C6 C7 H7C 109.5 . . ?
H7A C7 H7B 109.5 . . ?
H7A C7 H7C 109.5 . . ?
H7B C7 H7C 109.5 . . ?
H8A C8 H8B 109.5 . . ?
H8A C8 H8C 109.5 . . ?
H8B C8 H8C 109.5 . . ?
C9 C8 H8A 109.5 . . ?
C9 C8 H8B 109.5 . . ?
C9 C8 H8C 109.5 . . ?
N6 C9 C8 124.3(5) . . ?
N6 C9 C10 109.4(5) . . ?
C10 C9 C8 126.4(5) . . ?
C9 C10 H10 126.8 . . ?
C11 C10 C9 106.4(5) . . ?
C11 C10 H10 126.8 . . ?
N5 C11 C10 108.4(5) . . ?
N5 C11 C12 123.2(6) . . ?
C10 C11 C12 128.4(6) . . ?
C11 C12 H12A 109.5 . . ?
C11 C12 H12B 109.5 . . ?
C11 C12 H12C 109.5 . . ?
H12A C12 H12B 109.5 . . ?
H12A C12 H12C 109.5 . . ?
H12B C12 H12C 109.5 . . ?
N4 B1 N4 107.5(5) 10_556 . ?
N4 B1 N5 108.1(3) . . ?
N4 B1 N5 108.1(3) 10_556 . ?
N4 B1 H1 110(2) 10_556 . ?
N4 B1 H1 110(2) . . ?
N5 B1 H1 112(4) . . ?
N8 O1 H1A 109.5 . . ?
C13 N7 Fe1 118.8(4) . . ?
C13 N7 C17 120.0 . . ?
C17 N7 Fe1 118.7(4) . . ?
N7 C13 H13 120.0 . . ?
N7 C13 C14 120.0 . . ?
C14 C13 H13 120.0 . . ?
C13 C14 H14 120.0 . . ?
C13 C14 C15 120.0 . . ?
C15 C14 H14 120.0 . . ?
C14 C15 C18 121.7(5) . . ?
C16 C15 C14 120.0 . . ?
C16 C15 C18 118.2(5) . . ?
C15 C16 H16 120.0 . . ?
C17 C16 C15 120.0 . . ?
C17 C16 H16 120.0 . . ?
N7 C17 H17 120.0 . . ?
C16 C17 N7 120.0 . . ?
C16 C17 H17 120.0 . . ?
C18 N8 O1 127.8(12) . . ?
C15 C18 H18 116.0 . . ?
N8 C18 C15 128.0(10) . . ?
N8 C18 H18 116.0 . . ?

loop_
_geom_bond_atom_site_label_1
_geom_bond_atom_site_label_2
_geom_bond_distance
_geom_bond_site_symmetry_2
_geom_bond_publ_flag
Fe1 N1 2.166(3) 8_455 y
Fe1 N1 2.166(3) 2_665 y
Fe1 N1 2.166(3) . y
Fe1 N1 2.166(3) 7_545 y
Fe1 N7 2.197(3) . y
Fe2 N3 2.016(3) . y
Fe2 N3 2.016(3) 10_556 y
Fe2 N6 1.995(4) . y
Fe2 C1 1.926(3) . y
Fe2 C1 1.926(3) 10_556 y
Fe2 C2 1.948(5) . y
N1 C1 1.143(4) . ?
N2 C2 1.113(7) . ?
N3 N4 1.365(4) . ?
N3 C4 1.346(5) . ?
N4 C6 1.357(5) . ?
N4 B1 1.536(6) . ?
N5 N6 1.376(5) . ?
N5 C11 1.344(8) . ?
N5 B1 1.539(9) . ?
N6 C9 1.335(7) . ?
C3 H3A 0.9600 . ?
C3 H3B 0.9600 . ?
C3 H3C 0.9600 . ?
C3 C4 1.490(6) . ?
C4 C5 1.382(5) . ?
C5 H5 0.9300 . ?
C5 C6 1.368(7) . ?
C6 C7 1.506(6) . ?
C7 H7A 0.9600 . ?
C7 H7B 0.9600 . ?
C7 H7C 0.9600 . ?
C8 H8A 0.9600 . ?
C8 H8B 0.9600 . ?
C8 H8C 0.9600 . ?
C8 C9 1.485(8) . ?
C9 C10 1.395(8) . ?
C10 H10 0.9300 . ?
C10 C11 1.355(8) . ?
C11 C12 1.499(8) . ?
C12 H12A 0.9600 . ?
C12 H12B 0.9600 . ?
C12 H12C 0.9600 . ?
B1 H1 1.18(9) . ?
O1 H1A 0.8200 . ?
O1 N8 1.371(8) . ?
N7 C13 1.3900 . ?
N7 C17 1.3900 . ?
C13 H13 0.9300 . ?
C13 C14 1.3900 . ?
C14 H14 0.9300 . ?
C14 C15 1.3900 . ?
C15 C16 1.3900 . ?
C15 C18 1.499(8) . ?
C16 H16 0.9300 . ?
C16 C17 1.3900 . ?
C17 H17 0.9300 . ?
N8 C18 1.329(9) . ?
C18 H18 0.9300 . ?

loop_
_geom_torsion_atom_site_label_1
_geom_torsion_atom_site_label_2
_geom_torsion_atom_site_label_3
_geom_torsion_atom_site_label_4
_geom_torsion
_geom_torsion_site_symmetry_1
_geom_torsion_site_symmetry_2
_geom_torsion_site_symmetry_3
_geom_torsion_site_symmetry_4
_geom_torsion_publ_flag
Fe1 N7 C13 C14 -161.8(5) . . . . ?
Fe1 N7 C17 C16 161.8(5) . . . . ?
Fe2 N3 N4 C6 -178.4(3) . . . . ?
Fe2 N3 N4 B1 3.2(5) . . . . ?
Fe2 N3 C4 C3 -1.2(6) . . . . ?
Fe2 N3 C4 C5 178.8(3) . . . . ?
Fe2 N6 C9 C8 0.0 . . . . ?
Fe2 N6 C9 C10 180.0 . . . . ?
N3 N4 C6 C5 -1.0(5) . . . . ?
N3 N4 C6 C7 178.2(4) . . . . ?
N3 N4 B1 N4 -60.8(6) . . . 10_556 ?
N3 N4 B1 N5 55.7(5) . . . . ?
N3 C4 C5 C6 -0.3(5) . . . . ?
N4 N3 C4 C3 179.8(4) . . . . ?
N4 N3 C4 C5 -0.3(4) . . . . ?
N5 N6 C9 C8 180.0 . . . . ?
N5 N6 C9 C10 0.0 . . . . ?
N6 N5 C11 C10 0.0 . . . . ?
N6 N5 C11 C12 180.0 . . . . ?
N6 N5 B1 N4 58.1(4) . . . 10_556 ?
N6 N5 B1 N4 -58.1(4) . . . . ?
N6 C9 C10 C11 0.0 . . . . ?
C3 C4 C5 C6 179.6(4) . . . . ?
C4 N3 N4 C6 0.8(4) . . . . ?
C4 N3 N4 B1 -177.5(4) . . . . ?
C4 C5 C6 N4 0.8(5) . . . . ?
C4 C5 C6 C7 -178.2(5) . . . . ?
C6 N4 B1 N4 121.3(5) . . . 10_556 ?
C6 N4 B1 N5 -122.2(5) . . . . ?
C8 C9 C10 C11 180.0 . . . . ?
C9 C10 C11 N5 0.0 . . . . ?
C9 C10 C11 C12 180.0 . . . . ?
C11 N5 N6 Fe2 180.0 . . . . ?
C11 N5 N6 C9 0.0 . . . . ?
C11 N5 B1 N4 121.9(4) . . . . ?
C11 N5 B1 N4 -121.9(4) . . . 10_556 ?
B1 N4 C6 C5 177.1(5) . . . . ?
B1 N4 C6 C7 -3.8(7) . . . . ?
B1 N5 N6 Fe2 0.0 . . . . ?
B1 N5 N6 C9 180.0 . . . . ?
B1 N5 C11 C10 180.0 . . . . ?
B1 N5 C11 C12 0.0 . . . . ?
O1 N8 C18 C15 -165.5(13) . . . . ?
N7 C13 C14 C15 0.0 . . . . ?
C13 N7 C17 C16 0.0 . . . . ?
C13 C14 C15 C16 0.0 . . . . ?
C13 C14 C15 C18 176.4(6) . . . . ?
C14 C15 C16 C17 0.0 . . . . ?
C14 C15 C18 N8 -178.0(7) . . . . ?
C15 C16 C17 N7 0.0 . . . . ?
C16 C15 C18 N8 -1.5(12) . . . . ?
C17 N7 C13 C14 0.0 . . . . ?
C18 C15 C16 C17 -176.6(6) . . . . ?

loop_
_smtbx_masks_void_nr
_smtbx_masks_void_average_x
_smtbx_masks_void_average_y
_smtbx_masks_void_average_z
_smtbx_masks_void_volume
_smtbx_masks_void_count_electrons
_smtbx_masks_void_content
1 0.000 0.500 0.000 109.3 35.0 '4 H2O'
2 0.000 0.500 0.500 109.3 35.0 '4 H2O'
3 0.500 0.000 0.000 109.3 35.0 '4 H2O'
4 0.500 0.000 0.500 109.3 35.0 '4 H2O'
